data_7157452
loop_
_publ_author_name
'Wu, Xinjie'
'Jia, Ming'
'Huang, Mengmeng'
'Kim, Jung Keun'
'Zhao, Zheng'
'Liu, Junkai'
'Xi, Jinhu'
'Li, Yabo'
'Wu, Yangjie'

_publ_section_title
;
 A visible-light-induced &quot;on-off&quot; one-pot synthesis of
 3-arylacetylene coumarins with AIE properties.
;
_journal_issue 17
_journal_name_full 'Organic &amp; biomolecular chemistry'
_journal_page_first 3346
_journal_page_last 3353
_journal_paper_doi 10.1039/d0ob00479k
_journal_volume 18
_journal_year 2020
_chemical_formula_moiety 'C25 H18 O3'
_chemical_formula_sum 'C25 H18 O3'
_chemical_formula_weight 366.39
_space_group_crystal_system orthorhombic
_space_group_IT_number 29
_space_group_name_Hall 'P 2c -2ac'
_space_group_name_H-M_alt 'P c a 21'
_atom_sites_solution_hydrogens geom
_atom_sites_solution_primary iterative
_audit_creation_date 2019-11-12
_audit_creation_method
;
Olex2 1.2
(compiled 2018.05.29 svn.r3508 for OlexSys, GUI svn.r5506)
;
_audit_update_record
;
2019-11-20 deposited with the CCDC.	2020-04-06 downloaded from the CCDC.
;
_cell_angle_alpha 90
_cell_angle_beta 90
_cell_angle_gamma 90
_cell_formula_units_Z 8
_cell_length_a 21.9993(4)
_cell_length_b 12.5762(3)
_cell_length_c 13.8028(3)
_cell_measurement_reflns_used 4370
_cell_measurement_temperature 293(2)
_cell_measurement_theta_max 70.7370
_cell_measurement_theta_min 5.1140
_cell_volume 3818.79(14)
_computing_cell_refinement 'CrysAlisPro 1.171.40.53 (Rigaku OD, 2019)'
_computing_data_collection 'CrysAlisPro 1.171.40.53 (Rigaku OD, 2019)'
_computing_data_reduction 'CrysAlisPro 1.171.40.53 (Rigaku OD, 2019)'
_computing_molecular_graphics 'Olex2 (Dolomanov et al., 2009)'
_computing_publication_material 'Olex2 (Dolomanov et al., 2009)'
_computing_structure_refinement 'ShelXL (Sheldrick, 2015)'
_computing_structure_solution
;
Superflip (Palatinus & Chapuis, 2007;Palatinus & van der Lee, 2008;
Palatinus et al., 2012)
;
_diffrn_ambient_temperature 293(2)
_diffrn_detector 'CCD plate'
_diffrn_detector_area_resol_mean 16.2312
_diffrn_detector_type Eos
_diffrn_measured_fraction_theta_full 0.999
_diffrn_measured_fraction_theta_max 0.999
_diffrn_measurement_details
;
List of Runs (angles in degrees, time in seconds):

  # Type    Start    End  Width  t~exp~   \w     \q     \k     \f   Frames
#--------------------------------------------------------------------------
  1  \w    -10.00  36.00   0.50    2.50    --  -33.50  77.00   0.00   92
  2  \w    -84.00 -40.00   0.50    2.50    --  -33.50 -77.00-120.00   88
  3  \w    -61.00  -9.00   0.50    2.50    --  -33.50  77.00-120.00  104
  4  \w      6.00  31.00   0.50    2.50    --  -33.50  77.00-120.00   50
  5  \w    -72.00 -34.00   0.50    2.50    --  -33.50 178.00 -30.00   76
  6  \w    -30.00  -5.00   0.50    2.50    --  -33.50 -77.00-120.00   50
  7  \w     65.00  92.00   0.50    2.50    --   36.47  57.00 -30.00   54
  8  \w     20.00  60.00   0.50    2.50    --   36.47  57.00 -30.00   80
  9  \w     95.00 173.00   0.50   11.50    --  108.00  61.00   0.00  156
 10  \w    102.00 128.00   0.50   11.50    --  108.00 113.00 -46.00   52
 11  \w     79.00 109.00   0.50   11.50    --  108.00 -94.00 -90.00   60
 12  \w    153.00 178.00   0.50   11.50    --  108.00 113.00 -46.00   50
 13  \w    100.00 178.00   0.50   11.50    --  108.00 111.00  60.00  156
 14  \w    112.00 170.00   0.50   11.50    --  108.00  61.00-150.00  116
 15  \w     72.00 110.00   0.50   11.50    --  108.00 -45.00-120.00   76
 16  \w    -90.00 -65.00   0.50    2.00    --  -33.50 -57.00-150.00   50
 17  \w      8.00  44.00   0.50    2.00    --   36.47  77.00  60.00   72
 18  \w     72.00 110.00   0.50    2.00    --   36.47 178.00-120.00   76
 19  \w     68.00  96.00   0.50    2.00    --   36.47  77.00  60.00   56
 20  \w     43.00  69.00   0.50    2.00    --   36.47  57.00   0.00   52
 21  \w     75.00 101.00   0.50    2.00    --   36.47  57.00   0.00   52
 22  \w     37.00 105.00   0.50    6.00    --  108.00-111.00-120.00  136
 23  \w     40.00  66.00   0.50    6.00    --  108.00-111.00-150.00   52
 24  \w     46.00 121.00   0.50    6.00    --  108.00 -45.00  30.00  150
 25  \w     43.00  68.00   0.50    6.00    --  108.00 -94.00  60.00   50
;
_diffrn_measurement_device 'four-circle diffractometer'
_diffrn_measurement_device_type 'Xcalibur, Eos, Gemini'
_diffrn_measurement_method '\w scans'
_diffrn_orient_matrix_type 'CrysAlisPro convention (1999,Acta A55,543-557)'
_diffrn_orient_matrix_UB_11 0.0044542000
_diffrn_orient_matrix_UB_12 0.0037853000
_diffrn_orient_matrix_UB_13 -0.1113486000
_diffrn_orient_matrix_UB_21 -0.0120995000
_diffrn_orient_matrix_UB_22 0.1206196000
_diffrn_orient_matrix_UB_23 0.0021626000
_diffrn_orient_matrix_UB_31 0.0688311000
_diffrn_orient_matrix_UB_32 0.0209466000
_diffrn_orient_matrix_UB_33 0.0075497000
_diffrn_radiation_monochromator graphite
_diffrn_radiation_probe x-ray
_diffrn_radiation_type CuK\a
_diffrn_radiation_wavelength 1.54184
_diffrn_reflns_av_R_equivalents 0.0275
_diffrn_reflns_av_unetI/netI 0.0319
_diffrn_reflns_Laue_measured_fraction_full 0.999
_diffrn_reflns_Laue_measured_fraction_max 0.999
_diffrn_reflns_limit_h_max 26
_diffrn_reflns_limit_h_min -17
_diffrn_reflns_limit_k_max 14
_diffrn_reflns_limit_k_min -15
_diffrn_reflns_limit_l_max 16
_diffrn_reflns_limit_l_min -14
_diffrn_reflns_number 15382
_diffrn_reflns_point_group_measured_fraction_full 1.000
_diffrn_reflns_point_group_measured_fraction_max 0.999
_diffrn_reflns_theta_full 67.076
_diffrn_reflns_theta_max 67.076
_diffrn_reflns_theta_min 4.019
_diffrn_source 'fine-focus sealed X-ray tube'
_diffrn_source_type 'Enhance (Cu) X-ray Source'
_exptl_absorpt_coefficient_mu 0.664
_exptl_absorpt_correction_T_max 1.00000
_exptl_absorpt_correction_T_min 0.45731
_exptl_absorpt_correction_type multi-scan
_exptl_absorpt_process_details
;
CrysAlisPro 1.171.40.53 (Rigaku Oxford Diffraction, 2019)
Empirical absorption correction using spherical harmonics,
 implemented in SCALE3 ABSPACK scaling algorithm.
;
_exptl_crystal_colour yellow
_exptl_crystal_colour_primary yellow
_exptl_crystal_density_diffrn 1.275
_exptl_crystal_description block
_exptl_crystal_F_000 1536
_exptl_crystal_size_max 0.1
_exptl_crystal_size_mid 0.09
_exptl_crystal_size_min 0.08
_refine_diff_density_max 0.182
_refine_diff_density_min -0.134
_refine_diff_density_rms 0.027
_refine_ls_abs_structure_details
;
 Refined as an inversion twin.
;
_refine_ls_abs_structure_Flack 0.2(3)
_refine_ls_extinction_method none
_refine_ls_goodness_of_fit_ref 1.022
_refine_ls_hydrogen_treatment constr
_refine_ls_matrix_type full
_refine_ls_number_parameters 510
_refine_ls_number_reflns 6179
_refine_ls_number_restraints 1
_refine_ls_restrained_S_all 1.022
_refine_ls_R_factor_all 0.0521
_refine_ls_R_factor_gt 0.0422
_refine_ls_shift/su_max 0.000
_refine_ls_shift/su_mean 0.000
_refine_ls_structure_factor_coef Fsqd
_refine_ls_weighting_details 'w=1/[\s^2^(Fo^2^)+(0.0631P)^2^+0.1652P] where P=(Fo^2^+2Fc^2^)/3'
_refine_ls_weighting_scheme calc
_refine_ls_wR_factor_gt 0.1094
_refine_ls_wR_factor_ref 0.1193
_reflns_Friedel_coverage 0.911
_reflns_Friedel_fraction_full 1.000
_reflns_Friedel_fraction_max 1.000
_reflns_number_gt 5145
_reflns_number_total 6179
_reflns_threshold_expression 'I > 2\s(I)'
_cod_data_source_file d0ob00479k2.cif
_cod_data_source_block 201911289
_cod_depositor_comments 'Adding full bibliography for 7157451--7157455.cif.'
_cod_original_cell_volume 3818.78(14)
_cod_database_code 7157452
_shelx_shelxl_version_number 2014/7
_chemical_oxdiff_formula C40H40O2N4
_shelx_space_group_comment
;
The symmetry employed for this shelxl refinement is uniquely defined
by the following loop, which should always be used as a source of
symmetry information in preference to the above space-group names.
They are only intended as comments.
;
_shelx_estimated_absorpt_t_max 0.949
_shelx_estimated_absorpt_t_min 0.937
_reflns_odcompleteness_completeness 99.87
_reflns_odcompleteness_iscentric 1
_reflns_odcompleteness_theta 66.97
_olex2_refinement_description
;
1. Twinned data refinement
 Scales: 0.8(3)
 0.2(3)
2. Fixed Uiso
 At 1.2 times of:
  All C(H) groups
 At 1.5 times of:
  All C(H,H,H) groups
3.a Aromatic/amide H refined with riding coordinates:
 C6(H6), C8(H8), C9(H9), C11(H11), C12(H12), C13(H13), C14(H14), C15(H15),
 C19(H19), C20(H20), C22(H22), C23(H23), C6'(H6'), C8'(H8'), C9'(H9'),
 C11'(H11'), C12'(H12'), C13'(H13'), C14'(H14'), C15'(H15'), C19'(H19'),
 C20'(H20'), C22'(H22'), C23'(H23')
3.b Idealised Me refined as rotating group:
 C24(H24A,H24B,H24C), C25(H25A,H25B,H25C), C24'(H24D,H24E,H24F), C25'(H25D,
 H25E,H25F)
;
_olex2_submission_special_instructions 'No special instructions were received'
_oxdiff_exptl_absorpt_empirical_details
;
Empirical correction (ABSPACK) includes:
- Absorption correction using spherical harmonics
- Frame scaling
;
_oxdiff_exptl_absorpt_empirical_full_max 2.555
_oxdiff_exptl_absorpt_empirical_full_min 0.814

loop_
_space_group_symop_operation_xyz
'x, y, z'
'-x, -y, z+1/2'
'-x+1/2, y, z+1/2'
'x+1/2, -y, z'

loop_
_atom_site_label
_atom_site_type_symbol
_atom_site_fract_x
_atom_site_fract_y
_atom_site_fract_z
_atom_site_U_iso_or_equiv
_atom_site_adp_type
_atom_site_occupancy
_atom_site_site_symmetry_order
_atom_site_calc_flag
_atom_site_refinement_flags_posn
_atom_site_refinement_flags_adp
_atom_site_refinement_flags_occupancy
_atom_site_disorder_assembly
_atom_site_disorder_group
C1 C 0.55221(15) 0.5743(3) 0.6940(3) 0.0640(8) Uani 1 1 d . . . . .
C2 C 0.51028(13) 0.4850(3) 0.7063(2) 0.0559(7) Uani 1 1 d . . . . .
C3 C 0.44865(13) 0.5000(2) 0.7135(2) 0.0521(6) Uani 1 1 d . . . . .
C4 C 0.42521(13) 0.6079(2) 0.7134(2) 0.0520(6) Uani 1 1 d . . . . .
C5 C 0.46541(14) 0.6910(3) 0.7006(3) 0.0580(7) Uani 1 1 d . . . . .
C6 C 0.44706(16) 0.7970(3) 0.7000(3) 0.0648(8) Uani 1 1 d . . . . .
H6 H 0.4755 0.8506 0.6901 0.078 Uiso 1 1 calc R . . . .
C7 C 0.38675(16) 0.8225(3) 0.7140(3) 0.0631(8) Uani 1 1 d . . . . .
C8 C 0.34592(15) 0.7401(3) 0.7289(3) 0.0649(8) Uani 1 1 d . . . . .
H8 H 0.3052 0.7560 0.7394 0.078 Uiso 1 1 calc R . . . .
C9 C 0.36417(14) 0.6353(3) 0.7285(3) 0.0600(8) Uani 1 1 d . . . . .
H9 H 0.3356 0.5819 0.7384 0.072 Uiso 1 1 calc R . . . .
C10 C 0.40687(13) 0.4081(2) 0.7187(3) 0.0555(7) Uani 1 1 d . . . . .
C11 C 0.36044(16) 0.3968(3) 0.6515(3) 0.0657(8) Uani 1 1 d . . . . .
H11 H 0.3544 0.4488 0.6046 0.079 Uiso 1 1 calc R . . . .
C12 C 0.32328(19) 0.3091(3) 0.6541(3) 0.0789(11) Uani 1 1 d . . . . .
H12 H 0.2923 0.3020 0.6087 0.095 Uiso 1 1 calc R . . . .
C13 C 0.33145(19) 0.2316(3) 0.7232(4) 0.0859(12) Uani 1 1 d . . . . .
H13 H 0.3063 0.1721 0.7242 0.103 Uiso 1 1 calc R . . . .
C14 C 0.37709(19) 0.2426(3) 0.7907(4) 0.0836(11) Uani 1 1 d . . . . .
H14 H 0.3828 0.1904 0.8375 0.100 Uiso 1 1 calc R . . . .
C15 C 0.41430(16) 0.3304(3) 0.7895(3) 0.0661(8) Uani 1 1 d . . . . .
H15 H 0.4445 0.3379 0.8361 0.079 Uiso 1 1 calc R . . . .
C16 C 0.53839(14) 0.3834(3) 0.7076(3) 0.0596(7) Uani 1 1 d . . . . .
C17 C 0.56363(14) 0.2992(3) 0.7080(3) 0.0614(8) Uani 1 1 d . . . . .
C18 C 0.59317(13) 0.1978(2) 0.7073(3) 0.0564(7) Uani 1 1 d . . . . .
C19 C 0.56157(14) 0.1050(3) 0.7219(3) 0.0730(10) Uani 1 1 d . . . . .
H19 H 0.5200 0.1078 0.7337 0.088 Uiso 1 1 calc R . . . .
C20 C 0.59071(16) 0.0071(3) 0.7194(4) 0.0800(11) Uani 1 1 d . . . . .
H20 H 0.5686 -0.0551 0.7289 0.096 Uiso 1 1 calc R . . . .
C21 C 0.65203(15) 0.0020(3) 0.7029(3) 0.0671(8) Uani 1 1 d . . . . .
C22 C 0.68411(15) 0.0944(3) 0.6892(3) 0.0719(10) Uani 1 1 d . . . . .
H22 H 0.7257 0.0912 0.6780 0.086 Uiso 1 1 calc R . . . .
C23 C 0.65574(15) 0.1906(3) 0.6919(3) 0.0672(9) Uani 1 1 d . . . . .
H23 H 0.6784 0.2524 0.6834 0.081 Uiso 1 1 calc R . . . .
C24 C 0.36659(19) 0.9370(3) 0.7158(4) 0.0797(10) Uani 1 1 d . . . . .
H24A H 0.3333 0.9465 0.6718 0.120 Uiso 1 1 calc GR . . . .
H24B H 0.3998 0.9819 0.6967 0.120 Uiso 1 1 calc GR . . . .
H24C H 0.3539 0.9556 0.7802 0.120 Uiso 1 1 calc GR . . . .
C25 C 0.6525(2) -0.1876(3) 0.7036(6) 0.126(2) Uani 1 1 d . . . . .
H25A H 0.6205 -0.1868 0.6563 0.188 Uiso 1 1 calc GR . . . .
H25B H 0.6354 -0.1963 0.7671 0.188 Uiso 1 1 calc GR . . . .
H25C H 0.6796 -0.2456 0.6902 0.188 Uiso 1 1 calc GR . . . .
O1 O 0.60597(11) 0.5687(2) 0.6856(3) 0.0871(9) Uani 1 1 d . . . . .
O2 O 0.52675(10) 0.67437(19) 0.6893(2) 0.0685(6) Uani 1 1 d . . . . .
O3 O 0.68518(13) -0.09012(19) 0.6994(3) 0.0948(10) Uani 1 1 d . . . . .
C1' C 0.44686(14) 0.7856(3) 0.4622(3) 0.0608(8) Uani 1 1 d . . . . .
C2' C 0.40647(14) 0.6936(3) 0.4560(2) 0.0543(7) Uani 1 1 d . . . . .
C3' C 0.34448(13) 0.7060(3) 0.4524(2) 0.0536(7) Uani 1 1 d . . . . .
C4' C 0.31943(13) 0.8127(2) 0.4531(2) 0.0544(7) Uani 1 1 d . . . . .
C5' C 0.35815(13) 0.8979(3) 0.4592(3) 0.0582(7) Uani 1 1 d . . . . .
C6' C 0.33775(17) 1.0025(3) 0.4596(3) 0.0691(9) Uani 1 1 d . . . . .
H6' H 0.3654 1.0582 0.4641 0.083 Uiso 1 1 calc R . . . .
C7' C 0.27629(17) 1.0233(3) 0.4534(3) 0.0711(9) Uani 1 1 d . . . . .
C8' C 0.23690(15) 0.9384(3) 0.4461(3) 0.0721(9) Uani 1 1 d . . . . .
H8' H 0.1954 0.9513 0.4420 0.087 Uiso 1 1 calc R . . . .
C9' C 0.25722(15) 0.8359(3) 0.4449(3) 0.0650(8) Uani 1 1 d . . . . .
H9' H 0.2294 0.7806 0.4384 0.078 Uiso 1 1 calc R . . . .
C10' C 0.30342(13) 0.6133(3) 0.4464(3) 0.0614(8) Uani 1 1 d . . . . .
C11' C 0.26012(15) 0.5947(3) 0.5180(3) 0.0722(10) Uani 1 1 d . . . . .
H11' H 0.2573 0.6406 0.5706 0.087 Uiso 1 1 calc R . . . .
C12' C 0.22146(19) 0.5088(4) 0.5116(4) 0.0947(15) Uani 1 1 d . . . . .
H12' H 0.1928 0.4966 0.5598 0.114 Uiso 1 1 calc R . . . .
C13' C 0.2254(2) 0.4409(4) 0.4330(6) 0.114(2) Uani 1 1 d . . . . .
H13' H 0.1993 0.3830 0.4284 0.137 Uiso 1 1 calc R . . . .
C14' C 0.2679(3) 0.4588(4) 0.3618(5) 0.1088(18) Uani 1 1 d . . . . .
H14' H 0.2702 0.4131 0.3090 0.131 Uiso 1 1 calc R . . . .
C15' C 0.30708(19) 0.5438(3) 0.3681(3) 0.0805(11) Uani 1 1 d . . . . .
H15' H 0.3360 0.5549 0.3200 0.097 Uiso 1 1 calc R . . . .
C16' C 0.43552(13) 0.5931(3) 0.4570(3) 0.0581(7) Uani 1 1 d . . . . .
C17' C 0.46165(13) 0.5094(3) 0.4567(3) 0.0581(7) Uani 1 1 d . . . . .
C18' C 0.49132(14) 0.4086(3) 0.4555(3) 0.0585(7) Uani 1 1 d . . . . .
C19' C 0.45862(15) 0.3150(3) 0.4503(3) 0.0710(9) Uani 1 1 d . . . . .
H19' H 0.4164 0.3178 0.4468 0.085 Uiso 1 1 calc R . . . .
C20' C 0.48739(17) 0.2167(3) 0.4501(3) 0.0751(10) Uani 1 1 d . . . . .
H20' H 0.4646 0.1546 0.4461 0.090 Uiso 1 1 calc R . . . .
C21' C 0.54995(15) 0.2116(3) 0.4559(3) 0.0591(7) Uani 1 1 d . . . . .
C22' C 0.58309(14) 0.3047(3) 0.4608(3) 0.0578(7) Uani 1 1 d . . . . .
H22' H 0.6253 0.3017 0.4638 0.069 Uiso 1 1 calc R . . . .
C23' C 0.55423(14) 0.4015(3) 0.4612(3) 0.0570(7) Uani 1 1 d . . . . .
H23' H 0.5772 0.4634 0.4654 0.068 Uiso 1 1 calc R . . . .
C24' C 0.2531(3) 1.1362(3) 0.4543(5) 0.0997(13) Uani 1 1 d . . . . .
H24D H 0.2435 1.1565 0.5196 0.150 Uiso 1 1 calc GR . . . .
H24E H 0.2172 1.1410 0.4150 0.150 Uiso 1 1 calc GR . . . .
H24F H 0.2837 1.1828 0.4290 0.150 Uiso 1 1 calc GR . . . .
C25' C 0.5505(2) 0.0225(3) 0.4576(4) 0.0929(12) Uani 1 1 d . . . . .
H25D H 0.5256 0.0176 0.4007 0.139 Uiso 1 1 calc GR . . . .
H25E H 0.5252 0.0193 0.5142 0.139 Uiso 1 1 calc GR . . . .
H25F H 0.5788 -0.0356 0.4586 0.139 Uiso 1 1 calc GR . . . .
O1' O 0.50135(11) 0.7825(2) 0.4639(2) 0.0798(7) Uani 1 1 d . . . . .
O2' O 0.42035(10) 0.88444(19) 0.4653(2) 0.0675(6) Uani 1 1 d . . . . .
O3' O 0.58278(11) 0.1199(2) 0.4567(2) 0.0757(7) Uani 1 1 d . . . . .

loop_
_atom_site_aniso_label
_atom_site_aniso_U_11
_atom_site_aniso_U_22
_atom_site_aniso_U_33
_atom_site_aniso_U_23
_atom_site_aniso_U_13
_atom_site_aniso_U_12
C1 0.0504(17) 0.0696(19) 0.072(2) -0.0004(18) -0.0018(15) 0.0064(15)
C2 0.0526(17) 0.0634(18) 0.0517(15) 0.0006(15) -0.0009(15) 0.0065(13)
C3 0.0503(15) 0.0586(16) 0.0473(15) -0.0005(14) -0.0032(13) 0.0049(12)
C4 0.0517(14) 0.0562(15) 0.0481(15) 0.0025(14) -0.0035(13) 0.0032(12)
C5 0.0506(15) 0.0662(18) 0.0571(17) 0.0013(16) -0.0038(14) 0.0026(14)
C6 0.0660(19) 0.0576(17) 0.071(2) -0.0012(17) -0.0073(17) -0.0030(15)
C7 0.0693(19) 0.0592(17) 0.0607(19) -0.0028(17) -0.0114(17) 0.0071(16)
C8 0.0560(17) 0.071(2) 0.067(2) -0.0040(17) -0.0058(15) 0.0124(16)
C9 0.0494(15) 0.0620(17) 0.069(2) -0.0010(16) -0.0037(14) 0.0024(14)
C10 0.0503(15) 0.0555(16) 0.0608(18) -0.0027(16) 0.0025(14) 0.0054(13)
C11 0.0624(19) 0.0632(19) 0.072(2) -0.0019(16) -0.0045(16) 0.0019(16)
C12 0.069(2) 0.074(2) 0.094(3) -0.012(2) -0.007(2) -0.0051(19)
C13 0.076(2) 0.057(2) 0.125(4) -0.003(2) 0.012(3) -0.0069(18)
C14 0.075(2) 0.063(2) 0.113(3) 0.022(2) 0.013(2) 0.0082(19)
C15 0.0588(18) 0.064(2) 0.075(2) 0.0098(17) 0.0024(15) 0.0083(16)
C16 0.0509(15) 0.0706(19) 0.0573(17) -0.0004(17) 0.0003(14) 0.0083(15)
C17 0.0547(16) 0.072(2) 0.0577(18) -0.0021(16) 0.0006(15) 0.0084(15)
C18 0.0515(15) 0.0648(18) 0.0530(16) -0.0008(15) 0.0007(14) 0.0110(14)
C19 0.0465(16) 0.075(2) 0.097(3) -0.001(2) 0.0059(18) 0.0028(16)
C20 0.0594(19) 0.064(2) 0.116(3) 0.004(2) 0.006(2) -0.0059(16)
C21 0.0572(18) 0.0621(18) 0.082(2) -0.0013(19) 0.0003(19) 0.0067(15)
C22 0.0457(15) 0.073(2) 0.097(3) -0.001(2) 0.0052(16) 0.0039(15)
C23 0.0539(17) 0.0604(18) 0.087(3) 0.0032(18) 0.0040(17) 0.0005(15)
C24 0.086(2) 0.0629(19) 0.090(3) -0.003(2) -0.005(2) 0.0142(18)
C25 0.109(4) 0.061(2) 0.207(7) 0.007(4) 0.024(5) 0.007(2)
O1 0.0516(13) 0.0849(17) 0.125(3) 0.0090(17) 0.0093(14) 0.0029(12)
O2 0.0514(11) 0.0633(13) 0.0908(18) 0.0027(13) -0.0005(11) 0.0009(10)
O3 0.0702(15) 0.0593(14) 0.155(3) -0.0005(19) 0.0057(18) 0.0116(12)
C1' 0.0482(16) 0.072(2) 0.0618(18) 0.0028(17) 0.0033(15) 0.0036(15)
C2' 0.0494(14) 0.0636(19) 0.0498(15) 0.0006(15) 0.0052(14) 0.0056(13)
C3' 0.0508(14) 0.0627(17) 0.0472(14) -0.0013(14) -0.0008(13) 0.0046(13)
C4' 0.0501(15) 0.0618(18) 0.0514(15) -0.0018(15) -0.0015(14) 0.0067(13)
C5' 0.0506(15) 0.0644(18) 0.0594(17) 0.0015(16) -0.0039(15) 0.0060(14)
C6' 0.0686(19) 0.0623(19) 0.076(2) -0.0003(19) -0.0063(19) 0.0018(16)
C7' 0.078(2) 0.067(2) 0.068(2) -0.0057(19) -0.0114(19) 0.0189(18)
C8' 0.0560(18) 0.082(2) 0.078(2) -0.004(2) -0.0079(18) 0.0190(17)
C9' 0.0508(15) 0.0724(19) 0.072(2) -0.0052(19) -0.0035(16) 0.0049(16)
C10' 0.0490(14) 0.0613(17) 0.074(2) 0.0003(17) -0.0081(16) 0.0056(14)
C11' 0.0502(17) 0.075(2) 0.092(3) 0.007(2) -0.0041(17) 0.0022(17)
C12' 0.057(2) 0.084(3) 0.143(4) 0.028(3) -0.008(2) -0.005(2)
C13' 0.079(3) 0.068(3) 0.195(7) 0.004(4) -0.042(4) -0.010(2)
C14' 0.097(3) 0.076(3) 0.153(5) -0.034(3) -0.038(4) 0.005(3)
C15' 0.074(2) 0.074(2) 0.093(3) -0.019(2) -0.014(2) 0.011(2)
C16' 0.0461(14) 0.071(2) 0.0570(16) 0.0028(17) 0.0049(14) 0.0042(15)
C17' 0.0494(14) 0.0676(19) 0.0573(16) 0.0012(17) 0.0051(14) 0.0094(15)
C18' 0.0531(15) 0.0717(19) 0.0508(15) 0.0005(16) 0.0045(15) 0.0085(15)
C19' 0.0449(14) 0.077(2) 0.091(2) -0.006(2) 0.0013(17) 0.0025(15)
C20' 0.0589(18) 0.066(2) 0.100(3) -0.010(2) 0.004(2) -0.0066(17)
C21' 0.0548(16) 0.0611(18) 0.0615(17) -0.0027(16) 0.0024(16) 0.0059(15)
C22' 0.0442(14) 0.0651(19) 0.0640(18) -0.0015(17) -0.0003(14) 0.0043(14)
C23' 0.0512(15) 0.0593(18) 0.0605(17) 0.0009(16) 0.0010(15) -0.0012(14)
C24' 0.108(3) 0.077(2) 0.114(3) -0.007(3) -0.018(3) 0.032(3)
C25' 0.100(3) 0.061(2) 0.118(3) -0.006(3) 0.002(3) 0.002(2)
O1' 0.0478(12) 0.0857(16) 0.106(2) -0.0006(16) 0.0044(14) -0.0015(12)
O2' 0.0526(11) 0.0612(13) 0.0886(17) 0.0027(13) -0.0022(12) -0.0015(10)
O3' 0.0699(14) 0.0605(14) 0.0967(18) -0.0035(14) -0.0005(15) 0.0112(12)

loop_
_atom_type_symbol
_atom_type_description
_atom_type_scat_dispersion_real
_atom_type_scat_dispersion_imag
_atom_type_scat_source
C C 0.0181 0.0091 'International Tables Vol C Tables 4.2.6.8 and 6.1.1.4'
H H 0.0000 0.0000 'International Tables Vol C Tables 4.2.6.8 and 6.1.1.4'
O O 0.0492 0.0322 'International Tables Vol C Tables 4.2.6.8 and 6.1.1.4'

loop_
_geom_angle_atom_site_label_1
_geom_angle_atom_site_label_2
_geom_angle_atom_site_label_3
_geom_angle
_geom_angle_site_symmetry_1
_geom_angle_site_symmetry_3
_geom_angle_publ_flag
O1 C1 C2 126.3(3) . . ?
O1 C1 O2 116.9(3) . . ?
O2 C1 C2 116.7(3) . . ?
C3 C2 C1 121.7(3) . . ?
C3 C2 C16 123.6(3) . . ?
C16 C2 C1 114.7(3) . . ?
C2 C3 C4 118.6(3) . . ?
C2 C3 C10 120.7(3) . . ?
C4 C3 C10 120.7(2) . . ?
C5 C4 C3 118.7(3) . . ?
C5 C4 C9 116.5(3) . . ?
C9 C4 C3 124.7(3) . . ?
C4 C5 C6 122.7(3) . . ?
O2 C5 C4 121.9(3) . . ?
O2 C5 C6 115.5(3) . . ?
C5 C6 H6 120.0 . . ?
C7 C6 C5 120.1(3) . . ?
C7 C6 H6 120.0 . . ?
C6 C7 C8 118.1(3) . . ?
C6 C7 C24 120.5(3) . . ?
C8 C7 C24 121.4(3) . . ?
C7 C8 H8 119.1 . . ?
C9 C8 C7 121.7(3) . . ?
C9 C8 H8 119.1 . . ?
C4 C9 H9 119.5 . . ?
C8 C9 C4 121.0(3) . . ?
C8 C9 H9 119.5 . . ?
C11 C10 C3 120.4(3) . . ?
C11 C10 C15 118.9(3) . . ?
C15 C10 C3 120.7(3) . . ?
C10 C11 H11 119.9 . . ?
C12 C11 C10 120.3(4) . . ?
C12 C11 H11 119.9 . . ?
C11 C12 H12 119.7 . . ?
C11 C12 C13 120.6(4) . . ?
C13 C12 H12 119.7 . . ?
C12 C13 H13 120.2 . . ?
C12 C13 C14 119.6(4) . . ?
C14 C13 H13 120.2 . . ?
C13 C14 H14 119.8 . . ?
C15 C14 C13 120.5(4) . . ?
C15 C14 H14 119.8 . . ?
C10 C15 H15 119.9 . . ?
C14 C15 C10 120.2(4) . . ?
C14 C15 H15 119.9 . . ?
C17 C16 C2 178.1(4) . . ?
C16 C17 C18 179.2(4) . . ?
C19 C18 C17 121.8(3) . . ?
C19 C18 C23 117.8(3) . . ?
C23 C18 C17 120.4(3) . . ?
C18 C19 H19 119.5 . . ?
C18 C19 C20 121.1(3) . . ?
C20 C19 H19 119.5 . . ?
C19 C20 H20 120.0 . . ?
C21 C20 C19 120.0(3) . . ?
C21 C20 H20 120.0 . . ?
C20 C21 C22 119.3(3) . . ?
C20 C21 O3 124.7(3) . . ?
O3 C21 C22 115.9(3) . . ?
C21 C22 H22 119.6 . . ?
C23 C22 C21 120.9(3) . . ?
C23 C22 H22 119.6 . . ?
C18 C23 H23 119.6 . . ?
C22 C23 C18 120.9(3) . . ?
C22 C23 H23 119.6 . . ?
C7 C24 H24A 109.5 . . ?
C7 C24 H24B 109.5 . . ?
C7 C24 H24C 109.5 . . ?
H24A C24 H24B 109.5 . . ?
H24A C24 H24C 109.5 . . ?
H24B C24 H24C 109.5 . . ?
H25A C25 H25B 109.5 . . ?
H25A C25 H25C 109.5 . . ?
H25B C25 H25C 109.5 . . ?
O3 C25 H25A 109.5 . . ?
O3 C25 H25B 109.5 . . ?
O3 C25 H25C 109.5 . . ?
C5 O2 C1 122.2(3) . . ?
C21 O3 C25 117.3(3) . . ?
O1' C1' C2' 125.7(3) . . ?
O1' C1' O2' 116.9(3) . . ?
O2' C1' C2' 117.4(3) . . ?
C3' C2' C1' 121.0(3) . . ?
C3' C2' C16' 123.3(3) . . ?
C16' C2' C1' 115.6(3) . . ?
C2' C3' C4' 118.8(3) . . ?
C2' C3' C10' 121.3(3) . . ?
C4' C3' C10' 119.9(3) . . ?
C5' C4' C3' 119.1(3) . . ?
C5' C4' C9' 116.6(3) . . ?
C9' C4' C3' 124.2(3) . . ?
C4' C5' C6' 122.6(3) . . ?
C4' C5' O2' 121.5(3) . . ?
O2' C5' C6' 115.8(3) . . ?
C5' C6' H6' 120.1 . . ?
C7' C6' C5' 119.7(3) . . ?
C7' C6' H6' 120.1 . . ?
C6' C7' C24' 120.7(4) . . ?
C8' C7' C6' 118.2(3) . . ?
C8' C7' C24' 121.1(4) . . ?
C7' C8' H8' 119.1 . . ?
C9' C8' C7' 121.8(3) . . ?
C9' C8' H8' 119.1 . . ?
C4' C9' H9' 119.5 . . ?
C8' C9' C4' 121.0(3) . . ?
C8' C9' H9' 119.5 . . ?
C11' C10' C3' 120.8(3) . . ?
C11' C10' C15' 119.0(4) . . ?
C15' C10' C3' 120.2(4) . . ?
C10' C11' H11' 119.7 . . ?
C12' C11' C10' 120.6(4) . . ?
C12' C11' H11' 119.7 . . ?
C11' C12' H12' 120.1 . . ?
C11' C12' C13' 119.7(5) . . ?
C13' C12' H12' 120.1 . . ?
C12' C13' H13' 119.9 . . ?
C14' C13' C12' 120.1(5) . . ?
C14' C13' H13' 119.9 . . ?
C13' C14' H14' 119.7 . . ?
C13' C14' C15' 120.6(5) . . ?
C15' C14' H14' 119.7 . . ?
C10' C15' H15' 120.0 . . ?
C14' C15' C10' 120.0(5) . . ?
C14' C15' H15' 120.0 . . ?
C17' C16' C2' 178.0(3) . . ?
C16' C17' C18' 178.5(4) . . ?
C19' C18' C17' 121.3(3) . . ?
C19' C18' C23' 117.8(3) . . ?
C23' C18' C17' 120.8(3) . . ?
C18' C19' H19' 119.3 . . ?
C18' C19' C20' 121.4(3) . . ?
C20' C19' H19' 119.3 . . ?
C19' C20' H20' 120.1 . . ?
C21' C20' C19' 119.7(3) . . ?
C21' C20' H20' 120.1 . . ?
C20' C21' C22' 119.4(3) . . ?
O3' C21' C20' 124.7(3) . . ?
O3' C21' C22' 115.9(3) . . ?
C21' C22' H22' 119.7 . . ?
C23' C22' C21' 120.5(3) . . ?
C23' C22' H22' 119.7 . . ?
C18' C23' H23' 119.4 . . ?
C22' C23' C18' 121.1(3) . . ?
C22' C23' H23' 119.4 . . ?
C7' C24' H24D 109.5 . . ?
C7' C24' H24E 109.5 . . ?
C7' C24' H24F 109.5 . . ?
H24D C24' H24E 109.5 . . ?
H24D C24' H24F 109.5 . . ?
H24E C24' H24F 109.5 . . ?
H25D C25' H25E 109.5 . . ?
H25D C25' H25F 109.5 . . ?
H25E C25' H25F 109.5 . . ?
O3' C25' H25D 109.5 . . ?
O3' C25' H25E 109.5 . . ?
O3' C25' H25F 109.5 . . ?
C1' O2' C5' 122.0(3) . . ?
C21' O3' C25' 117.8(3) . . ?

loop_
_geom_bond_atom_site_label_1
_geom_bond_atom_site_label_2
_geom_bond_distance
_geom_bond_site_symmetry_2
_geom_bond_publ_flag
C1 C2 1.463(5) . ?
C1 O1 1.190(4) . ?
C1 O2 1.379(4) . ?
C2 C3 1.373(4) . ?
C2 C16 1.419(4) . ?
C3 C4 1.452(4) . ?
C3 C10 1.478(4) . ?
C4 C5 1.380(4) . ?
C4 C9 1.402(4) . ?
C5 C6 1.392(4) . ?
C5 O2 1.374(4) . ?
C6 H6 0.9300 . ?
C6 C7 1.379(5) . ?
C7 C8 1.387(5) . ?
C7 C24 1.507(5) . ?
C8 H8 0.9300 . ?
C8 C9 1.378(5) . ?
C9 H9 0.9300 . ?
C10 C11 1.387(5) . ?
C10 C15 1.391(5) . ?
C11 H11 0.9300 . ?
C11 C12 1.373(5) . ?
C12 H12 0.9300 . ?
C12 C13 1.375(6) . ?
C13 H13 0.9300 . ?
C13 C14 1.377(7) . ?
C14 H14 0.9300 . ?
C14 C15 1.374(5) . ?
C15 H15 0.9300 . ?
C16 C17 1.196(4) . ?
C17 C18 1.431(4) . ?
C18 C19 1.373(5) . ?
C18 C23 1.396(4) . ?
C19 H19 0.9300 . ?
C19 C20 1.389(5) . ?
C20 H20 0.9300 . ?
C20 C21 1.369(5) . ?
C21 C22 1.373(5) . ?
C21 O3 1.370(4) . ?
C22 H22 0.9300 . ?
C22 C23 1.362(5) . ?
C23 H23 0.9300 . ?
C24 H24A 0.9600 . ?
C24 H24B 0.9600 . ?
C24 H24C 0.9600 . ?
C25 H25A 0.9600 . ?
C25 H25B 0.9600 . ?
C25 H25C 0.9600 . ?
C25 O3 1.422(5) . ?
C1' C2' 1.461(5) . ?
C1' O1' 1.200(4) . ?
C1' O2' 1.374(4) . ?
C2' C3' 1.373(4) . ?
C2' C16' 1.417(4) . ?
C3' C4' 1.450(4) . ?
C3' C10' 1.477(4) . ?
C4' C5' 1.372(5) . ?
C4' C9' 1.404(4) . ?
C5' C6' 1.390(5) . ?
C5' O2' 1.381(4) . ?
C6' H6' 0.9300 . ?
C6' C7' 1.380(5) . ?
C7' C8' 1.379(5) . ?
C7' C24' 1.508(5) . ?
C8' H8' 0.9300 . ?
C8' C9' 1.365(5) . ?
C9' H9' 0.9300 . ?
C10' C11' 1.392(6) . ?
C10' C15' 1.392(5) . ?
C11' H11' 0.9300 . ?
C11' C12' 1.377(6) . ?
C12' H12' 0.9300 . ?
C12' C13' 1.383(8) . ?
C13' H13' 0.9300 . ?
C13' C14' 1.374(9) . ?
C14' H14' 0.9300 . ?
C14' C15' 1.376(7) . ?
C15' H15' 0.9300 . ?
C16' C17' 1.198(4) . ?
C17' C18' 1.426(4) . ?
C18' C19' 1.382(5) . ?
C18' C23' 1.389(4) . ?
C19' H19' 0.9300 . ?
C19' C20' 1.388(5) . ?
C20' H20' 0.9300 . ?
C20' C21' 1.380(5) . ?
C21' C22' 1.380(5) . ?
C21' O3' 1.361(4) . ?
C22' H22' 0.9300 . ?
C22' C23' 1.374(4) . ?
C23' H23' 0.9300 . ?
C24' H24D 0.9600 . ?
C24' H24E 0.9600 . ?
C24' H24F 0.9600 . ?
C25' H25D 0.9600 . ?
C25' H25E 0.9600 . ?
C25' H25F 0.9600 . ?
C25' O3' 1.417(5) . ?

loop_
_geom_torsion_atom_site_label_1
_geom_torsion_atom_site_label_2
_geom_torsion_atom_site_label_3
_geom_torsion_atom_site_label_4
_geom_torsion
_geom_torsion_site_symmetry_1
_geom_torsion_site_symmetry_2
_geom_torsion_site_symmetry_3
_geom_torsion_site_symmetry_4
_geom_torsion_publ_flag
C1 C2 C3 C4 -3.0(5) . . . . ?
C1 C2 C3 C10 175.5(3) . . . . ?
C2 C1 O2 C5 3.3(5) . . . . ?
C2 C3 C4 C5 3.6(5) . . . . ?
C2 C3 C4 C9 -174.2(3) . . . . ?
C2 C3 C10 C11 -123.3(4) . . . . ?
C2 C3 C10 C15 55.2(5) . . . . ?
C3 C4 C5 C6 -179.7(3) . . . . ?
C3 C4 C5 O2 -0.8(5) . . . . ?
C3 C4 C9 C8 178.9(3) . . . . ?
C3 C10 C11 C12 177.3(3) . . . . ?
C3 C10 C15 C14 -176.8(3) . . . . ?
C4 C3 C10 C11 55.1(4) . . . . ?
C4 C3 C10 C15 -126.4(3) . . . . ?
C4 C5 C6 C7 1.1(6) . . . . ?
C4 C5 O2 C1 -2.7(5) . . . . ?
C5 C4 C9 C8 1.0(5) . . . . ?
C5 C6 C7 C8 0.2(6) . . . . ?
C5 C6 C7 C24 178.5(4) . . . . ?
C6 C5 O2 C1 176.2(3) . . . . ?
C6 C7 C8 C9 -0.9(6) . . . . ?
C7 C8 C9 C4 0.3(6) . . . . ?
C9 C4 C5 C6 -1.7(5) . . . . ?
C9 C4 C5 O2 177.2(3) . . . . ?
C10 C3 C4 C5 -174.9(3) . . . . ?
C10 C3 C4 C9 7.3(5) . . . . ?
C10 C11 C12 C13 0.2(6) . . . . ?
C11 C10 C15 C14 1.8(5) . . . . ?
C11 C12 C13 C14 0.5(7) . . . . ?
C12 C13 C14 C15 0.1(7) . . . . ?
C13 C14 C15 C10 -1.2(6) . . . . ?
C15 C10 C11 C12 -1.3(5) . . . . ?
C16 C2 C3 C4 178.7(3) . . . . ?
C16 C2 C3 C10 -2.8(5) . . . . ?
C17 C18 C19 C20 178.9(4) . . . . ?
C17 C18 C23 C22 -178.7(4) . . . . ?
C18 C19 C20 C21 0.5(7) . . . . ?
C19 C18 C23 C22 1.5(6) . . . . ?
C19 C20 C21 C22 0.1(7) . . . . ?
C19 C20 C21 O3 179.7(4) . . . . ?
C20 C21 C22 C23 0.1(7) . . . . ?
C20 C21 O3 C25 6.6(8) . . . . ?
C21 C22 C23 C18 -0.9(7) . . . . ?
C22 C21 O3 C25 -173.9(5) . . . . ?
C23 C18 C19 C20 -1.3(6) . . . . ?
C24 C7 C8 C9 -179.2(4) . . . . ?
O1 C1 C2 C3 -178.7(4) . . . . ?
O1 C1 C2 C16 -0.2(6) . . . . ?
O1 C1 O2 C5 -178.2(3) . . . . ?
O2 C1 C2 C3 -0.4(5) . . . . ?
O2 C1 C2 C16 178.1(3) . . . . ?
O2 C5 C6 C7 -177.8(3) . . . . ?
O3 C21 C22 C23 -179.5(4) . . . . ?
C1' C2' C3' C4' 1.0(5) . . . . ?
C1' C2' C3' C10' -179.8(3) . . . . ?
C2' C1' O2' C5' -2.4(5) . . . . ?
C2' C3' C4' C5' -1.2(5) . . . . ?
C2' C3' C4' C9' 176.7(3) . . . . ?
C2' C3' C10' C11' 120.1(4) . . . . ?
C2' C3' C10' C15' -60.7(5) . . . . ?
C3' C4' C5' C6' 179.5(3) . . . . ?
C3' C4' C5' O2' -0.5(6) . . . . ?
C3' C4' C9' C8' -180.0(4) . . . . ?
C3' C10' C11' C12' 179.2(3) . . . . ?
C3' C10' C15' C14' -178.6(4) . . . . ?
C4' C3' C10' C11' -60.7(5) . . . . ?
C4' C3' C10' C15' 118.5(4) . . . . ?
C4' C5' C6' C7' -0.3(6) . . . . ?
C4' C5' O2' C1' 2.3(6) . . . . ?
C5' C4' C9' C8' -2.1(6) . . . . ?
C5' C6' C7' C8' -0.5(6) . . . . ?
C5' C6' C7' C24' 179.6(4) . . . . ?
C6' C5' O2' C1' -177.7(3) . . . . ?
C6' C7' C8' C9' -0.1(7) . . . . ?
C7' C8' C9' C4' 1.4(7) . . . . ?
C9' C4' C5' C6' 1.5(6) . . . . ?
C9' C4' C5' O2' -178.5(3) . . . . ?
C10' C3' C4' C5' 179.6(3) . . . . ?
C10' C3' C4' C9' -2.5(6) . . . . ?
C10' C11' C12' C13' -0.4(6) . . . . ?
C11' C10' C15' C14' 0.5(6) . . . . ?
C11' C12' C13' C14' 0.2(7) . . . . ?
C12' C13' C14' C15' 0.4(8) . . . . ?
C13' C14' C15' C10' -0.8(7) . . . . ?
C15' C10' C11' C12' 0.0(5) . . . . ?
C16' C2' C3' C4' 179.1(3) . . . . ?
C16' C2' C3' C10' -1.7(6) . . . . ?
C17' C18' C19' C20' -179.3(4) . . . . ?
C17' C18' C23' C22' 179.5(3) . . . . ?
C18' C19' C20' C21' 0.5(7) . . . . ?
C19' C18' C23' C22' 0.6(6) . . . . ?
C19' C20' C21' C22' -0.7(7) . . . . ?
C19' C20' C21' O3' 179.8(4) . . . . ?
C20' C21' C22' C23' 0.9(6) . . . . ?
C20' C21' O3' C25' -4.1(7) . . . . ?
C21' C22' C23' C18' -0.8(6) . . . . ?
C22' C21' O3' C25' 176.3(4) . . . . ?
C23' C18' C19' C20' -0.4(7) . . . . ?
C24' C7' C8' C9' 179.8(5) . . . . ?
O1' C1' C2' C3' -178.6(4) . . . . ?
O1' C1' C2' C16' 3.2(6) . . . . ?
O1' C1' O2' C5' 177.0(4) . . . . ?
O2' C1' C2' C3' 0.7(5) . . . . ?
O2' C1' C2' C16' -177.5(3) . . . . ?
O2' C5' C6' C7' 179.7(4) . . . . ?
O3' C21' C22' C23' -179.5(3) . . . . ?

loop_
_twin_individual_id
_twin_individual_mass_fraction_refined
1 0.8(3)
2 0.2(3)
